data_7052917
loop_
_publ_author_name
'Starosta, Rados\/law'
'Komarnicka, Urszula K.'
'Puchalska, Ma\/lgorzata'
'Barys, Maciej'

_publ_section_title
;
 Solid state luminescence of copper(i) (pseudo)halide complexes with
 neocuproine and aminomethylphosphanes derived from morpholine and
 thiomorpholine
;
_journal_issue 8
_journal_name_full 'New Journal of Chemistry'
_journal_page_first 1673
_journal_paper_doi 10.1039/c2nj40229g
_journal_volume 36
_journal_year 2012
_chemical_formula_moiety 'C30 H42 Cu N6 O3 P S'
_chemical_formula_sum 'C30 H42 Cu N6 O3 P S'
_chemical_formula_weight 661.29
_chemical_name_systematic
;
Isothiocyanato-(2,9-dimetyl-1,10-phenanthroline-N,N')
-(tris(morpholinomethyl)phosphine-P)-copper(i)
;
_space_group_IT_number 2
_symmetry_cell_setting triclinic
_symmetry_space_group_name_Hall '-P 1'
_symmetry_space_group_name_H-M 'P -1'
_atom_sites_solution_hydrogens geom
_atom_sites_solution_primary direct
_atom_sites_solution_secondary difmap
_audit_creation_method SHELXL-97
_cell_angle_alpha 86.10(2)
_cell_angle_beta 76.29(1)
_cell_angle_gamma 77.52(1)
_cell_formula_units_Z 2
_cell_length_a 8.067(1)
_cell_length_b 13.205(1)
_cell_length_c 16.127(2)
_cell_measurement_reflns_used 10372
_cell_measurement_temperature 100(2)
_cell_measurement_theta_max 36.97
_cell_measurement_theta_min 2.80
_cell_volume 1629.3(3)
_computing_cell_refinement 'CrysAlis RED (Oxford Diffraction, date)'
_computing_data_collection 'CrysAlis CCD (Oxford Diffraction, date)'
_computing_data_reduction 'CrysAlis RED '
_computing_molecular_graphics 'SHELXTL (Bruker, 1999)'
_computing_publication_material SHELXL-97
_computing_structure_refinement 'SHELXL-97 (Sheldrick, 1997)'
_computing_structure_solution 'SHELXS-97 (Sheldrick, 1997)'
_diffrn_ambient_temperature 100(2)
_diffrn_measured_fraction_theta_full 0.999
_diffrn_measured_fraction_theta_max 0.854
_diffrn_measurement_device_type KM4-CCD
_diffrn_measurement_method /w
_diffrn_radiation_monochromator graphite
_diffrn_radiation_source 'fine-focus sealed tube'
_diffrn_radiation_type MoK\a
_diffrn_radiation_wavelength 0.71073
_diffrn_reflns_av_R_equivalents 0.0529
_diffrn_reflns_av_sigmaI/netI 0.1273
_diffrn_reflns_limit_h_max 13
_diffrn_reflns_limit_h_min -12
_diffrn_reflns_limit_k_max 22
_diffrn_reflns_limit_k_min -22
_diffrn_reflns_limit_l_max 27
_diffrn_reflns_limit_l_min -26
_diffrn_reflns_number 32746
_diffrn_reflns_theta_full 25.00
_diffrn_reflns_theta_max 36.97
_diffrn_reflns_theta_min 2.80
_exptl_absorpt_coefficient_mu 0.823
_exptl_absorpt_correction_T_max 0.921
_exptl_absorpt_correction_T_min 0.906
_exptl_absorpt_correction_type analytical
_exptl_absorpt_process_details 'Oxford Diffraction, CrysAlis 1.171.30'
_exptl_crystal_colour yellow
_exptl_crystal_density_diffrn 1.348
_exptl_crystal_density_method 'not measured'
_exptl_crystal_description block
_exptl_crystal_F_000 696
_exptl_crystal_size_max 0.15
_exptl_crystal_size_mid 0.10
_exptl_crystal_size_min 0.10
_refine_diff_density_max 0.537
_refine_diff_density_min -0.374
_refine_diff_density_rms 0.078
_refine_ls_extinction_method none
_refine_ls_goodness_of_fit_ref 0.822
_refine_ls_hydrogen_treatment constr
_refine_ls_matrix_type full
_refine_ls_number_parameters 381
_refine_ls_number_reflns 14138
_refine_ls_number_restraints 0
_refine_ls_restrained_S_all 0.822
_refine_ls_R_factor_all 0.1108
_refine_ls_R_factor_gt 0.0453
_refine_ls_shift/su_max 0.002
_refine_ls_shift/su_mean 0.000
_refine_ls_structure_factor_coef Fsqd
_refine_ls_weighting_details 'calc w=1/[\s^2^(Fo^2^)+(0.0314P)^2^+0.0000P] where P=(Fo^2^+2Fc^2^)/3'
_refine_ls_weighting_scheme calc
_refine_ls_wR_factor_gt 0.0711
_refine_ls_wR_factor_ref 0.0804
_reflns_number_gt 7427
_reflns_number_total 14138
_reflns_threshold_expression >2sigma(I)
_cod_data_source_file c2nj40229g.txt
_cod_data_source_block 3nr
_cod_database_code 7052917

loop_
_symmetry_equiv_pos_as_xyz
'x, y, z'
'-x, -y, -z'

loop_
_atom_site_label
_atom_site_type_symbol
_atom_site_fract_x
_atom_site_fract_y
_atom_site_fract_z
_atom_site_U_iso_or_equiv
_atom_site_adp_type
_atom_site_occupancy
_atom_site_symmetry_multiplicity
_atom_site_calc_flag
_atom_site_refinement_flags
Cu1 Cu 0.84045(3) 0.858307(15) 0.782576(12) 0.01537(5) Uani 1 1 d .
P1 P 0.88606(5) 0.74914(3) 0.67872(2) 0.01326(8) Uani 1 1 d .
S1 S 1.01671(6) 1.18360(3) 0.73986(3) 0.02710(10) Uani 1 1 d .
N21 N 1.11131(16) 0.83368(9) 0.54435(8) 0.0145(3) Uani 1 1 d .
O24 O 1.35799(14) 0.95354(9) 0.45353(7) 0.0245(3) Uani 1 1 d .
N31 N 0.78138(17) 0.57034(9) 0.76191(8) 0.0164(3) Uani 1 1 d .
N1 N 0.91595(17) 0.99180(10) 0.77062(8) 0.0200(3) Uani 1 1 d .
N11 N 0.74034(16) 0.68536(10) 0.55678(8) 0.0172(3) Uani 1 1 d .
N41 N 0.59502(16) 0.89019(9) 0.86980(8) 0.0155(3) Uani 1 1 d .
C1 C 0.9586(2) 1.07105(12) 0.75790(9) 0.0173(3) Uani 1 1 d .
N42 N 0.91196(17) 0.79706(10) 0.89594(8) 0.0167(3) Uani 1 1 d .
C21 C 1.07705(19) 0.73664(12) 0.58758(9) 0.0159(3) Uani 1 1 d .
H21A H 1.1816 0.7014 0.6082 0.019 Uiso 1 1 calc R
H21B H 1.0610 0.6911 0.5451 0.019 Uiso 1 1 calc R
C22 C 1.2146(2) 0.88222(12) 0.58765(10) 0.0168(3) Uani 1 1 d .
H22A H 1.3221 0.8317 0.5928 0.020 Uiso 1 1 calc R
H22B H 1.1465 0.9020 0.6459 0.020 Uiso 1 1 calc R
C23 C 1.2630(2) 0.97778(13) 0.53861(11) 0.0232(4) Uani 1 1 d .
H23A H 1.1554 1.0302 0.5372 0.028 Uiso 1 1 calc R
H23B H 1.3344 1.0081 0.5684 0.028 Uiso 1 1 calc R
C31 C 0.9254(2) 0.60747(11) 0.70361(9) 0.0164(3) Uani 1 1 d .
H31A H 0.9539 0.5698 0.6494 0.020 Uiso 1 1 calc R
H31B H 1.0291 0.5891 0.7286 0.020 Uiso 1 1 calc R
C32 C 0.7632(2) 0.59897(13) 0.84980(10) 0.0239(4) Uani 1 1 d .
H32A H 0.7368 0.6755 0.8538 0.029 Uiso 1 1 calc R
H32B H 0.8746 0.5720 0.8672 0.029 Uiso 1 1 calc R
C11 C 0.7081(2) 0.76394(12) 0.62155(10) 0.0174(3) Uani 1 1 d .
H11A H 0.5981 0.7599 0.6635 0.021 Uiso 1 1 calc R
H11B H 0.6928 0.8335 0.5938 0.021 Uiso 1 1 calc R
C26 C 1.2073(2) 0.81224(13) 0.45557(9) 0.0207(3) Uani 1 1 d .
H26A H 1.1346 0.7843 0.4249 0.025 Uiso 1 1 calc R
H26B H 1.3150 0.7591 0.4550 0.025 Uiso 1 1 calc R
C33 C 0.6193(2) 0.55563(14) 0.90934(11) 0.0299(4) Uani 1 1 d .
H33A H 0.6106 0.5753 0.9686 0.036 Uiso 1 1 calc R
H33B H 0.5068 0.5863 0.8942 0.036 Uiso 1 1 calc R
O14 O 0.68726(16) 0.56052(9) 0.43244(7) 0.0265(3) Uani 1 1 d .
O34 O 0.65023(16) 0.44553(9) 0.90479(7) 0.0290(3) Uani 1 1 d .
C54 C 1.2172(2) 0.73893(14) 0.82871(11) 0.0250(4) Uani 1 1 d .
H54A H 1.2337 0.6713 0.8030 0.038 Uiso 1 1 calc R
H54B H 1.3242 0.7444 0.8453 0.038 Uiso 1 1 calc R
H54C H 1.1905 0.7942 0.7872 0.038 Uiso 1 1 calc R
C41 C 0.4403(2) 0.93895(12) 0.85594(10) 0.0179(3) Uani 1 1 d .
C44 C 0.4585(2) 0.86962(12) 1.02029(10) 0.0199(3) Uani 1 1 d .
C12 C 0.7296(2) 0.72777(12) 0.47149(10) 0.0199(3) Uani 1 1 d .
H12A H 0.8060 0.7786 0.4545 0.024 Uiso 1 1 calc R
H12B H 0.6083 0.7638 0.4717 0.024 Uiso 1 1 calc R
C25 C 1.2545(2) 0.90997(14) 0.41021(10) 0.0263(4) Uani 1 1 d .
H25A H 1.3204 0.8935 0.3510 0.032 Uiso 1 1 calc R
H25B H 1.1466 0.9615 0.4076 0.032 Uiso 1 1 calc R
C51 C 0.6048(2) 0.85632(11) 0.95084(9) 0.0166(3) Uani 1 1 d .
C53 C 0.4325(2) 0.97504(13) 0.76644(10) 0.0214(3) Uani 1 1 d .
H53A H 0.5508 0.9743 0.7324 0.032 Uiso 1 1 calc R
H53B H 0.3626 1.0458 0.7673 0.032 Uiso 1 1 calc R
H53C H 0.3790 0.9287 0.7411 0.032 Uiso 1 1 calc R
C52 C 0.7734(2) 0.80608(12) 0.96492(9) 0.0174(3) Uani 1 1 d .
C15 C 0.6974(2) 0.52161(13) 0.51611(11) 0.0235(4) Uani 1 1 d .
H15A H 0.8198 0.4889 0.5165 0.028 Uiso 1 1 calc R
H15B H 0.6264 0.4678 0.5323 0.028 Uiso 1 1 calc R
C13 C 0.7864(2) 0.63990(14) 0.40869(11) 0.0256(4) Uani 1 1 d .
H13A H 0.7739 0.6681 0.3515 0.031 Uiso 1 1 calc R
H13B H 0.9112 0.6090 0.4048 0.031 Uiso 1 1 calc R
C36 C 0.8105(2) 0.45700(12) 0.75803(10) 0.0222(3) Uani 1 1 d .
H36A H 0.9228 0.4253 0.7730 0.027 Uiso 1 1 calc R
H36B H 0.8169 0.4367 0.6992 0.027 Uiso 1 1 calc R
C16 C 0.6324(2) 0.60752(12) 0.58054(10) 0.0191(3) Uani 1 1 d .
H16A H 0.5092 0.6396 0.5815 0.023 Uiso 1 1 calc R
H16B H 0.6393 0.5789 0.6383 0.023 Uiso 1 1 calc R
C43 C 0.2974(2) 0.92098(13) 1.00382(11) 0.0232(4) Uani 1 1 d .
H43 H 0.1954 0.9319 1.0487 0.028 Uiso 1 1 calc R
C50 C 1.0689(2) 0.74952(12) 0.90631(10) 0.0205(3) Uani 1 1 d .
C35 C 0.6642(2) 0.41733(14) 0.81916(11) 0.0286(4) Uani 1 1 d .
H35A H 0.5529 0.4464 0.8024 0.034 Uiso 1 1 calc R
H35B H 0.6860 0.3408 0.8158 0.034 Uiso 1 1 calc R
C49 C 1.0952(2) 0.70861(14) 0.98645(11) 0.0266(4) Uani 1 1 d .
H49 H 1.2086 0.6750 0.9924 0.032 Uiso 1 1 calc R
C42 C 0.2888(2) 0.95503(13) 0.92273(11) 0.0227(3) Uani 1 1 d .
H42 H 0.1803 0.9897 0.9112 0.027 Uiso 1 1 calc R
C47 C 0.7895(2) 0.76784(12) 1.04677(10) 0.0214(3) Uani 1 1 d .
C45 C 0.4803(2) 0.83059(13) 1.10348(10) 0.0250(4) Uani 1 1 d .
H45 H 0.3822 0.8395 1.1505 0.030 Uiso 1 1 calc R
C46 C 0.6373(2) 0.78175(13) 1.11569(10) 0.0262(4) Uani 1 1 d .
H46 H 0.6477 0.7559 1.1711 0.031 Uiso 1 1 calc R
C48 C 0.9571(2) 0.71750(13) 1.05550(11) 0.0275(4) Uani 1 1 d .
H48 H 0.9743 0.6897 1.1094 0.033 Uiso 1 1 calc R

loop_
_atom_site_aniso_label
_atom_site_aniso_U_11
_atom_site_aniso_U_22
_atom_site_aniso_U_33
_atom_site_aniso_U_23
_atom_site_aniso_U_13
_atom_site_aniso_U_12
Cu1 0.01758(10) 0.01463(10) 0.01344(9) 0.00050(7) -0.00215(7) -0.00407(7)
P1 0.01383(19) 0.01212(18) 0.01305(18) 0.00139(15) -0.00121(14) -0.00356(15)
S1 0.0360(3) 0.0166(2) 0.0318(2) 0.00210(18) -0.0093(2) -0.01106(18)
N21 0.0133(6) 0.0163(6) 0.0135(6) 0.0026(5) -0.0007(5) -0.0058(5)
O24 0.0189(6) 0.0304(7) 0.0250(6) 0.0080(5) -0.0024(5) -0.0120(5)
N31 0.0197(7) 0.0118(6) 0.0158(6) 0.0017(5) 0.0005(5) -0.0045(5)
N1 0.0226(7) 0.0185(7) 0.0173(7) 0.0002(5) -0.0012(5) -0.0049(6)
N11 0.0181(7) 0.0165(6) 0.0182(6) -0.0012(5) -0.0049(5) -0.0051(5)
N41 0.0183(7) 0.0131(6) 0.0156(6) -0.0002(5) -0.0023(5) -0.0055(5)
C1 0.0163(8) 0.0188(8) 0.0142(7) -0.0022(6) -0.0022(6) 0.0009(6)
N42 0.0189(7) 0.0158(6) 0.0158(6) 0.0003(5) -0.0036(5) -0.0049(5)
C21 0.0147(7) 0.0148(7) 0.0170(7) 0.0002(6) -0.0010(6) -0.0033(6)
C22 0.0147(7) 0.0173(7) 0.0186(7) -0.0001(6) -0.0027(6) -0.0047(6)
C23 0.0174(8) 0.0207(8) 0.0302(9) 0.0016(7) -0.0013(7) -0.0065(7)
C31 0.0173(8) 0.0147(7) 0.0157(7) 0.0021(6) -0.0009(6) -0.0039(6)
C32 0.0336(10) 0.0210(8) 0.0162(8) 0.0002(7) -0.0004(7) -0.0099(7)
C11 0.0158(8) 0.0168(7) 0.0195(8) -0.0012(6) -0.0046(6) -0.0021(6)
C26 0.0191(8) 0.0308(9) 0.0141(7) 0.0009(7) -0.0022(6) -0.0112(7)
C33 0.0361(11) 0.0254(9) 0.0218(9) 0.0039(7) 0.0055(7) -0.0072(8)
O14 0.0315(7) 0.0287(7) 0.0235(6) -0.0042(5) -0.0054(5) -0.0150(5)
O34 0.0326(7) 0.0212(6) 0.0267(6) 0.0097(5) 0.0027(5) -0.0050(5)
C54 0.0207(9) 0.0294(9) 0.0248(9) 0.0010(7) -0.0068(7) -0.0033(7)
C41 0.0178(8) 0.0156(7) 0.0203(8) -0.0019(6) -0.0033(6) -0.0042(6)
C44 0.0242(9) 0.0159(7) 0.0183(8) -0.0021(6) 0.0018(6) -0.0077(6)
C12 0.0211(8) 0.0200(8) 0.0187(8) 0.0000(6) -0.0035(6) -0.0059(7)
C25 0.0227(9) 0.0384(10) 0.0201(8) 0.0116(8) -0.0050(7) -0.0151(8)
C51 0.0225(8) 0.0123(7) 0.0151(7) -0.0017(6) -0.0017(6) -0.0062(6)
C53 0.0182(8) 0.0214(8) 0.0235(8) 0.0002(7) -0.0060(7) -0.0004(7)
C52 0.0245(8) 0.0143(7) 0.0140(7) -0.0002(6) -0.0040(6) -0.0060(6)
C15 0.0235(9) 0.0206(8) 0.0280(9) -0.0017(7) -0.0067(7) -0.0069(7)
C13 0.0261(9) 0.0289(9) 0.0218(8) -0.0027(7) 0.0010(7) -0.0117(7)
C36 0.0267(9) 0.0146(8) 0.0230(8) 0.0015(6) 0.0003(7) -0.0062(7)
C16 0.0183(8) 0.0178(8) 0.0218(8) 0.0019(6) -0.0050(6) -0.0057(6)
C43 0.0199(8) 0.0221(8) 0.0240(8) -0.0071(7) 0.0058(7) -0.0066(7)
C50 0.0227(9) 0.0190(8) 0.0207(8) -0.0004(6) -0.0068(7) -0.0040(7)
C35 0.0310(10) 0.0192(8) 0.0320(10) 0.0019(7) 0.0037(8) -0.0103(7)
C49 0.0292(10) 0.0270(9) 0.0249(9) 0.0013(7) -0.0137(7) -0.0007(7)
C42 0.0166(8) 0.0211(8) 0.0283(9) -0.0044(7) -0.0014(7) -0.0023(6)
C47 0.0327(10) 0.0169(8) 0.0154(7) -0.0003(6) -0.0059(7) -0.0064(7)
C45 0.0349(10) 0.0207(8) 0.0164(8) -0.0031(7) 0.0053(7) -0.0109(7)
C46 0.0421(11) 0.0223(9) 0.0126(7) 0.0015(7) -0.0012(7) -0.0096(8)
C48 0.0398(11) 0.0256(9) 0.0182(8) 0.0047(7) -0.0127(8) -0.0042(8)

loop_
_atom_type_symbol
_atom_type_description
_atom_type_scat_dispersion_real
_atom_type_scat_dispersion_imag
_atom_type_scat_source
C C 0.0033 0.0016 'International Tables Vol C Tables 4.2.6.8 and 6.1.1.4'
H H 0.0000 0.0000 'International Tables Vol C Tables 4.2.6.8 and 6.1.1.4'
N N 0.0061 0.0033 'International Tables Vol C Tables 4.2.6.8 and 6.1.1.4'
O O 0.0106 0.0060 'International Tables Vol C Tables 4.2.6.8 and 6.1.1.4'
P P 0.1023 0.0942 'International Tables Vol C Tables 4.2.6.8 and 6.1.1.4'
S S 0.1246 0.1234 'International Tables Vol C Tables 4.2.6.8 and 6.1.1.4'
Cu Cu 0.3201 1.2651 'International Tables Vol C Tables 4.2.6.8 and 6.1.1.4'

loop_
_geom_angle_atom_site_label_1
_geom_angle_atom_site_label_2
_geom_angle_atom_site_label_3
_geom_angle
N1 Cu1 N42 101.78(5)
N1 Cu1 N41 103.56(5)
N42 Cu1 N41 79.69(5)
N1 Cu1 P1 125.05(4)
N42 Cu1 P1 116.81(4)
N41 Cu1 P1 119.92(4)
C21 P1 C11 100.42(7)
C21 P1 C31 93.46(7)
C11 P1 C31 101.41(7)
C21 P1 Cu1 122.78(5)
C11 P1 Cu1 115.55(5)
C31 P1 Cu1 118.91(5)
C21 N21 C22 111.03(12)
C21 N21 C26 109.35(12)
C22 N21 C26 109.17(11)
C23 O24 C25 109.42(12)
C32 N31 C31 111.80(12)
C32 N31 C36 108.74(12)
C31 N31 C36 109.86(12)
C1 N1 Cu1 175.27(12)
C16 N11 C11 113.81(12)
C16 N11 C12 109.84(12)
C11 N11 C12 114.21(12)
C41 N41 C51 118.55(13)
C41 N41 Cu1 129.07(10)
C51 N41 Cu1 112.37(10)
N1 C1 S1 179.41(15)
C50 N42 C52 118.80(14)
C50 N42 Cu1 128.17(11)
C52 N42 Cu1 112.98(10)
N21 C21 P1 115.98(10)
N21 C21 H21A 108.3
P1 C21 H21A 108.3
N21 C21 H21B 108.3
P1 C21 H21B 108.3
H21A C21 H21B 107.4
N21 C22 C23 110.94(13)
N21 C22 H22A 109.5
C23 C22 H22A 109.5
N21 C22 H22B 109.5
C23 C22 H22B 109.5
H22A C22 H22B 108.0
O24 C23 C22 111.49(13)
O24 C23 H23A 109.3
C22 C23 H23A 109.3
O24 C23 H23B 109.3
C22 C23 H23B 109.3
H23A C23 H23B 108.0
N31 C31 P1 115.89(10)
N31 C31 H31A 108.3
P1 C31 H31A 108.3
N31 C31 H31B 108.3
P1 C31 H31B 108.3
H31A C31 H31B 107.4
N31 C32 C33 110.86(14)
N31 C32 H32A 109.5
C33 C32 H32A 109.5
N31 C32 H32B 109.5
C33 C32 H32B 109.5
H32A C32 H32B 108.1
N11 C11 P1 113.27(10)
N11 C11 H11A 108.9
P1 C11 H11A 108.9
N11 C11 H11B 108.9
P1 C11 H11B 108.9
H11A C11 H11B 107.7
N21 C26 C25 110.88(14)
N21 C26 H26A 109.5
C25 C26 H26A 109.5
N21 C26 H26B 109.5
C25 C26 H26B 109.5
H26A C26 H26B 108.1
O34 C33 C32 111.54(14)
O34 C33 H33A 109.3
C32 C33 H33A 109.3
O34 C33 H33B 109.3
C32 C33 H33B 109.3
H33A C33 H33B 108.0
C15 O14 C13 110.15(12)
C33 O34 C35 109.24(12)
C50 C54 H54A 109.5
C50 C54 H54B 109.5
H54A C54 H54B 109.5
C50 C54 H54C 109.5
H54A C54 H54C 109.5
H54B C54 H54C 109.5
N41 C41 C42 121.41(15)
N41 C41 C53 117.63(14)
C42 C41 C53 120.96(15)
C43 C44 C51 117.34(15)
C43 C44 C45 123.49(15)
C51 C44 C45 119.17(16)
N11 C12 C13 109.01(13)
N11 C12 H12A 109.9
C13 C12 H12A 109.9
N11 C12 H12B 109.9
C13 C12 H12B 109.9
H12A C12 H12B 108.3
O24 C25 C26 111.06(13)
O24 C25 H25A 109.4
C26 C25 H25A 109.4
O24 C25 H25B 109.4
C26 C25 H25B 109.4
H25A C25 H25B 108.0
N41 C51 C44 122.87(15)
N41 C51 C52 117.75(14)
C44 C51 C52 119.37(14)
C41 C53 H53A 109.5
C41 C53 H53B 109.5
H53A C53 H53B 109.5
C41 C53 H53C 109.5
H53A C53 H53C 109.5
H53B C53 H53C 109.5
N42 C52 C47 122.90(15)
N42 C52 C51 117.20(14)
C47 C52 C51 119.90(14)
O14 C15 C16 111.08(13)
O14 C15 H15A 109.4
C16 C15 H15A 109.4
O14 C15 H15B 109.4
C16 C15 H15B 109.4
H15A C15 H15B 108.0
O14 C13 C12 112.66(13)
O14 C13 H13A 109.1
C12 C13 H13A 109.1
O14 C13 H13B 109.1
C12 C13 H13B 109.1
H13A C13 H13B 107.8
N31 C36 C35 110.45(13)
N31 C36 H36A 109.6
C35 C36 H36A 109.6
N31 C36 H36B 109.6
C35 C36 H36B 109.6
H36A C36 H36B 108.1
N11 C16 C15 108.85(13)
N11 C16 H16A 109.9
C15 C16 H16A 109.9
N11 C16 H16B 109.9
C15 C16 H16B 109.9
H16A C16 H16B 108.3
C42 C43 C44 119.45(15)
C42 C43 H43 120.3
C44 C43 H43 120.3
N42 C50 C49 121.57(15)
N42 C50 C54 117.30(14)
C49 C50 C54 121.11(15)
O34 C35 C36 111.22(14)
O34 C35 H35A 109.4
C36 C35 H35A 109.4
O34 C35 H35B 109.4
C36 C35 H35B 109.4
H35A C35 H35B 108.0
C48 C49 C50 119.80(16)
C48 C49 H49 120.1
C50 C49 H49 120.1
C43 C42 C41 120.38(16)
C43 C42 H42 119.8
C41 C42 H42 119.8
C52 C47 C48 116.88(15)
C52 C47 C46 119.11(16)
C48 C47 C46 124.01(15)
C46 C45 C44 121.08(15)
C46 C45 H45 119.5
C44 C45 H45 119.5
C45 C46 C47 121.34(16)
C45 C46 H46 119.3
C47 C46 H46 119.3
C49 C48 C47 120.05(16)
C49 C48 H48 120.0
C47 C48 H48 120.0

loop_
_geom_bond_atom_site_label_1
_geom_bond_atom_site_label_2
_geom_bond_distance
Cu1 N1 1.9692(14)
Cu1 N42 2.1039(13)
Cu1 N41 2.1156(13)
Cu1 P1 2.1968(5)
P1 C21 1.8469(15)
P1 C11 1.8522(15)
P1 C31 1.8609(15)
S1 C1 1.6405(17)
N21 C21 1.4644(18)
N21 C22 1.4699(19)
N21 C26 1.4713(19)
O24 C23 1.424(2)
O24 C25 1.433(2)
N31 C32 1.457(2)
N31 C31 1.4632(19)
N31 C36 1.4673(19)
N1 C1 1.1611(19)
N11 C16 1.4615(19)
N11 C11 1.4620(19)
N11 C12 1.464(2)
N41 C41 1.337(2)
N41 C51 1.3669(19)
N42 C50 1.329(2)
N42 C52 1.368(2)
C21 H21A 0.9900
C21 H21B 0.9900
C22 C23 1.517(2)
C22 H22A 0.9900
C22 H22B 0.9900
C23 H23A 0.9900
C23 H23B 0.9900
C31 H31A 0.9900
C31 H31B 0.9900
C32 C33 1.511(2)
C32 H32A 0.9900
C32 H32B 0.9900
C11 H11A 0.9900
C11 H11B 0.9900
C26 C25 1.516(2)
C26 H26A 0.9900
C26 H26B 0.9900
C33 O34 1.425(2)
C33 H33A 0.9900
C33 H33B 0.9900
O14 C15 1.425(2)
O14 C13 1.431(2)
O34 C35 1.427(2)
C54 C50 1.503(2)
C54 H54A 0.9800
C54 H54B 0.9800
C54 H54C 0.9800
C41 C42 1.412(2)
C41 C53 1.500(2)
C44 C43 1.406(2)
C44 C51 1.410(2)
C44 C45 1.441(2)
C12 C13 1.514(2)
C12 H12A 0.9900
C12 H12B 0.9900
C25 H25A 0.9900
C25 H25B 0.9900
C51 C52 1.441(2)
C53 H53A 0.9800
C53 H53B 0.9800
C53 H53C 0.9800
C52 C47 1.406(2)
C15 C16 1.512(2)
C15 H15A 0.9900
C15 H15B 0.9900
C13 H13A 0.9900
C13 H13B 0.9900
C36 C35 1.511(2)
C36 H36A 0.9900
C36 H36B 0.9900
C16 H16A 0.9900
C16 H16B 0.9900
C43 C42 1.366(2)
C43 H43 0.9500
C50 C49 1.412(2)
C35 H35A 0.9900
C35 H35B 0.9900
C49 C48 1.367(3)
C49 H49 0.9500
C42 H42 0.9500
C47 C48 1.407(2)
C47 C46 1.435(2)
C45 C46 1.344(3)
C45 H45 0.9500
C46 H46 0.9500
C48 H48 0.9500
